data_4000427
_journal_name_full 'Chemistry of Materials'
_journal_paper_doi 10.1021/cm0493997
_journal_year 2004
_chemical_formula_sum 'C28 H64 O4 Zn4'
_chemical_formula_weight 726.27
_chemical_name_common '(2) Zn2(OtBu)2(Et)2(py)2'
_space_group_IT_number 86
_symmetry_cell_setting tetragonal
_symmetry_space_group_name_Hall '-P 4bc'
_symmetry_space_group_name_H-M 'P 42/n :2'
_atom_sites_solution_hydrogens geom
_atom_sites_solution_primary direct
_atom_sites_solution_secondary difmap
_cell_angle_alpha 90.00
_cell_angle_beta 90.00
_cell_angle_gamma 90.00
_cell_formula_units_Z 2
_cell_length_a 12.8441(12)
_cell_length_b 12.8441(12)
_cell_length_c 10.4873(19)
_cell_measurement_reflns_used ?
_cell_measurement_temperature 168(2)
_cell_measurement_theta_max ?
_cell_measurement_theta_min ?
_cell_volume 1730.1(4)
_diffrn_ambient_temperature 168(2)
_diffrn_detector_area_resol_mean ?
_diffrn_measurement_device_type 'CCD area detector'
_diffrn_measurement_method 'phi and omega scans'
_diffrn_radiation_monochromator graphite
_diffrn_radiation_source 'fine-focus sealed tube'
_diffrn_radiation_type MoK\a
_diffrn_radiation_wavelength 0.71073
_diffrn_reflns_av_R_equivalents 0.0336
_diffrn_reflns_av_sigmaI/netI 0.0278
_diffrn_reflns_limit_h_max 16
_diffrn_reflns_limit_h_min -15
_diffrn_reflns_limit_k_max 15
_diffrn_reflns_limit_k_min -16
_diffrn_reflns_limit_l_max 12
_diffrn_reflns_limit_l_min -13
_diffrn_reflns_number 10196
_diffrn_reflns_theta_max 28.19
_diffrn_reflns_theta_min 2.24
_diffrn_standards_decay_% ?
_diffrn_standards_interval_count ?
_diffrn_standards_interval_time ?
_diffrn_standards_number ?
_exptl_absorpt_coefficient_mu 2.767
_exptl_absorpt_correction_T_max ?
_exptl_absorpt_correction_T_min ?
_exptl_absorpt_correction_type none
_exptl_absorpt_process_details ?
_exptl_crystal_colour colorless
_exptl_crystal_density_diffrn 1.394
_exptl_crystal_density_meas 0
_exptl_crystal_density_method 'not measured'
_exptl_crystal_description irregular
_exptl_crystal_F_000 768
_exptl_crystal_size_max 0.236
_exptl_crystal_size_mid 0.009
_exptl_crystal_size_min 0.009
_refine_ls_extinction_coef ?
_refine_ls_extinction_method none
_refine_ls_goodness_of_fit_ref 1.059
_refine_ls_hydrogen_treatment mixed
_refine_ls_matrix_type full
_refine_ls_number_parameters 86
_refine_ls_number_reflns 1994
_refine_ls_number_restraints 0
_refine_ls_restrained_S_all 1.059
_refine_ls_R_factor_all 0.0395
_refine_ls_R_factor_gt 0.0293
_refine_ls_shift/su_max 0.001
_refine_ls_shift/su_mean 0.000
_refine_ls_structure_factor_coef Fsqd
_refine_ls_weighting_details 'calc w=1/[\s^2^(Fo^2^)+(0.0296P)^2^+0.8364P] where P=(Fo^2^+2Fc^2^)/3'
_refine_ls_weighting_scheme calc
_refine_ls_wR_factor_gt 0.0649
_refine_ls_wR_factor_ref 0.0688
_reflns_number_gt 1642
_reflns_number_total 1994
_reflns_threshold_expression >2sigma(I)
_cod_depositor_comments
;
The following automatic conversions were performed:
'_symmetry_cell_setting' value 'Tetragonal' changed to 'tetragonal'
according to '/home/saulius/struct/CIF-dictionaries/cif_core.dic'
dictionary named 'cif_core.dic' version 2.4.1 from 2010-06-29.

Automatic conversion script
Id: cif_fix_enum 1527 2010-12-29 10:47:43Z saulius 
;
_cod_original_sg_symbol_H-M P4(2)/n
_cod_database_code 4000427

loop_
_symmetry_equiv_pos_as_xyz
'x, y, z'
'-x+1/2, -y+1/2, z'
'-y, x+1/2, z+1/2'
'y+1/2, -x, z+1/2'
'-x, -y, -z'
'x-1/2, y-1/2, -z'
'y, -x-1/2, -z-1/2'
'-y-1/2, x, -z-1/2'

loop_
_atom_site_label
_atom_site_type_symbol
_atom_site_fract_x
_atom_site_fract_y
_atom_site_fract_z
_atom_site_U_iso_or_equiv
_atom_site_adp_type
_atom_site_occupancy
_atom_site_symmetry_multiplicity
_atom_site_calc_flag
_atom_site_refinement_flags
_atom_site_disorder_assembly
_atom_site_disorder_group
Zn1 Zn 0.640397(18) 0.796428(18) 0.14481(2) 0.01845(10) Uani 1 1 d . . .
O1 O 0.70802(11) 0.64744(11) 0.16195(13) 0.0175(3) Uani 1 1 d . . .
C1 C 0.67721(17) 0.57392(16) 0.0648(2) 0.0226(4) Uani 1 1 d . . .
H1A H 0.7193 0.5875 -0.0125 0.027 Uiso 1 1 calc R . .
H1B H 0.6035 0.5875 0.0426 0.027 Uiso 1 1 calc R . .
C2 C 0.68800(17) 0.45889(16) 0.0989(2) 0.0233(5) Uani 1 1 d . . .
C3 C 0.7935(2) 0.4361(2) 0.1572(3) 0.0406(7) Uani 1 1 d . . .
H3A H 0.8485 0.4585 0.0985 0.061 Uiso 1 1 calc R . .
H3B H 0.8000 0.3612 0.1729 0.061 Uiso 1 1 calc R . .
H3C H 0.8003 0.4739 0.2380 0.061 Uiso 1 1 calc R . .
C4 C 0.6008(2) 0.4255(2) 0.1882(2) 0.0385(6) Uani 1 1 d . . .
H4A H 0.6090 0.3516 0.2095 0.058 Uiso 1 1 calc R . .
H4B H 0.5334 0.4361 0.1462 0.058 Uiso 1 1 calc R . .
H4C H 0.6037 0.4671 0.2664 0.058 Uiso 1 1 calc R . .
C5 C 0.6770(2) 0.39891(19) -0.0269(2) 0.0359(6) Uani 1 1 d . . .
H5A H 0.7356 0.4160 -0.0830 0.054 Uiso 1 1 calc R . .
H5B H 0.6116 0.4185 -0.0686 0.054 Uiso 1 1 calc R . .
H5C H 0.6769 0.3239 -0.0095 0.054 Uiso 1 1 calc R . .
C6 C 0.5870(3) 0.8155(3) -0.1299(2) 0.0499(8) Uani 1 1 d . . .
H6A H 0.6453 0.8634 -0.1438 0.075 Uiso 1 1 calc R . .
H6B H 0.5317 0.8303 -0.1916 0.075 Uiso 1 1 calc R . .
H6C H 0.6110 0.7436 -0.1408 0.075 Uiso 1 1 calc R . .
C7 C 0.54538(18) 0.82966(18) 0.0036(2) 0.0282(5) Uani 1 1 d . . .
H7A H 0.4825 0.7858 0.0128 0.034 Uiso 1 1 calc R . .
H7B H 0.5232 0.9031 0.0131 0.034 Uiso 1 1 calc R . .

loop_
_atom_site_aniso_label
_atom_site_aniso_U_11
_atom_site_aniso_U_22
_atom_site_aniso_U_33
_atom_site_aniso_U_23
_atom_site_aniso_U_13
_atom_site_aniso_U_12
Zn1 0.01837(15) 0.01994(15) 0.01705(14) 0.00126(9) -0.00237(9) 0.00036(9)
O1 0.0198(7) 0.0175(7) 0.0153(7) -0.0018(5) -0.0010(5) -0.0020(6)
C1 0.0279(11) 0.0209(11) 0.0189(10) -0.0038(8) -0.0038(8) -0.0039(9)
C2 0.0273(12) 0.0180(10) 0.0244(11) -0.0036(9) -0.0017(9) 0.0004(8)
C3 0.0394(15) 0.0304(14) 0.0521(17) -0.0070(12) -0.0152(13) 0.0122(11)
C4 0.0463(16) 0.0340(14) 0.0350(13) -0.0012(11) 0.0035(12) -0.0177(12)
C5 0.0457(15) 0.0268(13) 0.0352(13) -0.0098(10) -0.0006(11) -0.0012(11)
C6 0.0516(19) 0.072(2) 0.0256(14) 0.0060(13) -0.0089(12) -0.0046(16)
C7 0.0266(12) 0.0344(13) 0.0235(11) 0.0037(9) -0.0084(9) 0.0002(10)
